data_2206258
loop_
_publ_author_name
'Rosica Petrova'
'Boris Shivachev'
'Krasimir Kosev'
'Malinka Stoyanova'
'Silvia Angelova'

_publ_section_title
(3<i>RS</i>,4<i>RS</i>)-3-(2-Furyl)-2-phenethyl-4-(pyrrolidin-1-ylcarbonyl)-3,4-dihydroisoquinolin-1(2<i>H</i>)-one
_journal_issue 7
_journal_name_full 'Acta Crystallographica Section E'
_journal_page_first o2248
_journal_page_last o2250
_journal_paper_doi 10.1107/S1600536805019239
_journal_volume 61
_journal_year 2005
_chemical_formula_iupac 'C26 H26 N2 O3'
_chemical_formula_moiety 'C26 H26 N2 O3'
_chemical_formula_sum 'C26 H26 N2 O3'
_chemical_formula_weight 414.49
_chemical_melting_point 413
_chemical_name_common
;
(3RS,4RS)-3-(2-Furyl)-2-phenetyl-4-(pyrrolidin-1-ylcarbonyl)-3,4-
dihydroisoquinolin-1(2H)-one
;
_chemical_name_systematic
;
(3RS,4RS)-3-(2-Furyl)-2-phenetyl-4-(pyrrolidin-1-ylcarbonyl)-3,4-
dihydroisoquinolin-1(2H)-one
;
_space_group_IT_number 29
_symmetry_cell_setting orthorhombic
_symmetry_space_group_name_Hall 'P 2c -2ac'
_symmetry_space_group_name_H-M 'P c a 21'
_atom_sites_solution_hydrogens geom
_atom_sites_solution_primary direct
_atom_sites_solution_secondary difmap
_audit_creation_method SHELXL-97
_cell_angle_alpha 90.00
_cell_angle_beta 90.00
_cell_angle_gamma 90.00
_cell_formula_units_Z 8
_cell_length_a 11.9675(15)
_cell_length_b 11.066(2)
_cell_length_c 32.7891(14)
_cell_measurement_reflns_used 22
_cell_measurement_temperature 290(2)
_cell_measurement_theta_max 17.30
_cell_measurement_theta_min 16.11
_cell_volume 4342.3(10)
_computing_cell_refinement 'CAD-4 EXPRESS'
_computing_data_collection 'CAD-4 EXPRESS (Enraf--Nonius, 1994)'
_computing_data_reduction 'XCAD4 (Harms & Wocadlo, 1995)'
_computing_molecular_graphics
;ORTEP-3 for Windows (Farrugia, 1997) MERCURY (Version 1.3; Bruno et al.,
 2002)
;
_computing_publication_material 'WinGX  (Farrugia, 1999)'
_computing_structure_refinement 'SHELXL97 (Sheldrick, 1997)'
_computing_structure_solution 'SHELXS97 (Sheldrick, 1997)'
_diffrn_ambient_temperature 290(2)
_diffrn_measured_fraction_theta_full 1.000
_diffrn_measured_fraction_theta_max 1.000
_diffrn_measurement_device '\k-geometry diffractometer'
_diffrn_measurement_device_type 'Enraf--Nonius CAD-4'
_diffrn_measurement_method 'non-profiled \w/2\q'
_diffrn_radiation_monochromator graphite
_diffrn_radiation_source 'fine-focus sealed tube'
_diffrn_radiation_type MoK\a
_diffrn_radiation_wavelength 0.71073
_diffrn_reflns_av_R_equivalents 0.0756
_diffrn_reflns_av_sigmaI/netI 0.0983
_diffrn_reflns_limit_h_max 14
_diffrn_reflns_limit_h_min 0
_diffrn_reflns_limit_k_max 13
_diffrn_reflns_limit_k_min 0
_diffrn_reflns_limit_l_max 40
_diffrn_reflns_limit_l_min -40
_diffrn_reflns_number 8655
_diffrn_reflns_theta_full 25.97
_diffrn_reflns_theta_max 25.97
_diffrn_reflns_theta_min 1.24
_diffrn_standards_decay_% 1
_diffrn_standards_interval_time 120
_diffrn_standards_number 3
_exptl_absorpt_coefficient_mu 0.083
_exptl_absorpt_correction_type none
_exptl_crystal_colour yellow
_exptl_crystal_density_diffrn 1.268
_exptl_crystal_density_method none
_exptl_crystal_description prism
_exptl_crystal_F_000 1760
_exptl_crystal_size_max 0.26
_exptl_crystal_size_mid 0.2
_exptl_crystal_size_min 0.2
_refine_diff_density_max 0.158
_refine_diff_density_min -0.183
_refine_ls_abs_structure_details 'see text'
_refine_ls_extinction_method none
_refine_ls_goodness_of_fit_ref 0.980
_refine_ls_hydrogen_treatment constr
_refine_ls_matrix_type full
_refine_ls_number_parameters 559
_refine_ls_number_reflns 4339
_refine_ls_number_restraints 1
_refine_ls_restrained_S_all 0.980
_refine_ls_R_factor_all 0.1428
_refine_ls_R_factor_gt 0.0551
_refine_ls_shift/su_max 0.000
_refine_ls_shift/su_mean 0.000
_refine_ls_structure_factor_coef Fsqd
_refine_ls_weighting_details 'calc w = 1/[\s^2^(Fo^2^)+(0.0463P)^2^] where P = (Fo^2^+2Fc^2^)/3'
_refine_ls_weighting_scheme calc
_refine_ls_wR_factor_gt 0.1026
_refine_ls_wR_factor_ref 0.1287
_reflns_number_gt 2189
_reflns_number_total 4339
_reflns_threshold_expression I>2\s(I)
_cod_data_source_file ob6537.cif
_cod_data_source_block I
_cod_database_code 2206258
_cod_database_fobs_code 2206258

loop_
_symmetry_equiv_pos_as_xyz
'x, y, z'
'-x, -y, z+1/2'
'-x+1/2, y, z+1/2'
'x+1/2, -y, z'

loop_
_atom_site_label
_atom_site_fract_x
_atom_site_fract_y
_atom_site_fract_z
_atom_site_U_iso_or_equiv
_atom_site_adp_type
_atom_site_calc_flag
_atom_site_refinement_flags
_atom_site_occupancy
_atom_site_type_symbol
C11 0.4414(5) 0.7522(5) 0.67879(18) 0.0412(15) Uani d . 1 C
C13 0.2644(5) 0.6743(5) 0.70754(19) 0.0411(15) Uani d . 1 C
H13 0.2398 0.6648 0.7359 0.049 Uiso calc R 1 H
C14 0.2937(5) 0.5481(5) 0.69051(16) 0.0377(15) Uani d . 1 C
H14 0.2248 0.5027 0.6854 0.045 Uiso calc R 1 H
C15 0.3587(5) 0.5611(5) 0.65120(19) 0.0396(15) Uani d . 1 C
C16 0.4303(5) 0.6564(5) 0.64675(17) 0.0396(15) Uani d . 1 C
C17 0.4967(5) 0.6665(6) 0.61218(19) 0.0519(17) Uani d . 1 C
H17 0.5449 0.7318 0.6093 0.062 Uiso calc R 1 H
C18 0.4911(7) 0.5798(7) 0.5822(2) 0.063(2) Uani d . 1 C
H18 0.5373 0.5847 0.5594 0.076 Uiso calc R 1 H
C19 0.4168(8) 0.4858(7) 0.5860(3) 0.067(3) Uani d . 1 C
H19 0.4109 0.4291 0.5652 0.081 Uiso calc R 1 H
C21 0.8062(5) 0.7539(5) 0.51181(19) 0.0410(15) Uani d . 1 C
C23 0.9802(5) 0.8404(5) 0.48521(19) 0.0413(15) Uani d . 1 C
H23 1.0072 0.8550 0.4574 0.050 Uiso calc R 1 H
C24 0.9477(5) 0.9625(5) 0.50395(19) 0.0416(16) Uani d . 1 C
H24 1.0160 1.0081 0.5099 0.050 Uiso calc R 1 H
C25 0.8842(5) 0.9448(5) 0.54278(17) 0.0349(14) Uani d . 1 C
C26 0.8135(5) 0.8440(5) 0.54549(18) 0.0393(15) Uani d . 1 C
C27 0.7482(5) 0.8294(5) 0.5800(2) 0.0525(17) Uani d . 1 C
H27 0.7017 0.7623 0.5820 0.063 Uiso calc R 1 H
C28 0.7507(6) 0.9116(6) 0.6113(2) 0.0605(19) Uani d . 1 C
H28 0.7055 0.9009 0.6341 0.073 Uiso calc R 1 H
C29 0.8202(8) 1.0095(6) 0.6087(3) 0.060(2) Uani d . 1 C
H29 0.8216 1.0656 0.6298 0.072 Uiso calc R 1 H
C110 0.3517(7) 0.4746(6) 0.6199(2) 0.058(2) Uani d . 1 C
H110 0.3026 0.4098 0.6223 0.069 Uiso calc R 1 H
C111 0.3694(6) 0.8459(5) 0.73988(18) 0.0491(18) Uani d . 1 C
H11A 0.2952 0.8692 0.7488 0.059 Uiso calc R 1 H
H11B 0.4070 0.9175 0.7297 0.059 Uiso calc R 1 H
C112 0.4346(6) 0.7947(5) 0.7761(2) 0.0538(18) Uani d . 1 C
H11C 0.3982 0.7219 0.7858 0.065 Uiso calc R 1 H
H11D 0.5095 0.7734 0.7674 0.065 Uiso calc R 1 H
C113 0.4413(5) 0.8859(5) 0.81054(19) 0.0461(16) Uani d . 1 C
C114 0.3612(7) 0.8948(7) 0.8394(2) 0.077(2) Uani d . 1 C
H114 0.3015 0.8412 0.8382 0.092 Uiso calc R 1 H
C115 0.3624(10) 0.9782(8) 0.8705(3) 0.087(3) Uani d . 1 C
H115 0.3043 0.9809 0.8894 0.105 Uiso calc R 1 H
C116 0.4472(9) 1.0545(9) 0.8733(3) 0.092(3) Uani d . 1 C
H116 0.4505 1.1097 0.8946 0.111 Uiso calc R 1 H
C117 0.5299(9) 1.0518(10) 0.8445(3) 0.113(4) Uani d . 1 C
H117 0.5884 1.1070 0.8457 0.136 Uiso calc R 1 H
C118 0.5259(7) 0.9660(9) 0.8135(3) 0.102(4) Uani d . 1 C
H118 0.5831 0.9638 0.7944 0.122 Uiso calc R 1 H
C119 0.1685(5) 0.7281(5) 0.68311(19) 0.0413(15) Uani d . 1 C
C120 0.0997(6) 0.6908(6) 0.6544(2) 0.070(2) Uani d . 1 C
H120 0.0986 0.6141 0.6427 0.084 Uiso calc R 1 H
C121 0.0277(6) 0.7880(6) 0.6443(2) 0.069(2) Uani d . 1 C
H121 -0.0288 0.7873 0.6248 0.083 Uiso calc R 1 H
C122 0.0555(6) 0.8782(6) 0.6674(2) 0.0599(19) Uani d . 1 C
H122 0.0213 0.9537 0.6671 0.072 Uiso calc R 1 H
C123 0.3666(6) 0.4791(5) 0.7213(2) 0.0443(18) Uani d . 1 C
C124 0.2349(7) 0.3022(5) 0.7159(2) 0.064(2) Uani d . 1 C
H12A 0.2339 0.3035 0.6864 0.077 Uiso calc R 1 H
H12B 0.1652 0.3355 0.7261 0.077 Uiso calc R 1 H
C125 0.2538(7) 0.1753(5) 0.7320(3) 0.084(3) Uani d . 1 C
H12C 0.1833 0.1351 0.7373 0.101 Uiso calc R 1 H
H12D 0.2963 0.1275 0.7126 0.101 Uiso calc R 1 H
C126 0.3163(9) 0.1929(6) 0.7694(3) 0.096(3) Uani d . 1 C
H12E 0.3590 0.1209 0.7759 0.115 Uiso calc R 1 H
H12F 0.2659 0.2098 0.7918 0.115 Uiso calc R 1 H
C127 0.3947(7) 0.3002(6) 0.7623(2) 0.073(2) Uani d . 1 C
H12G 0.4063 0.3462 0.7871 0.088 Uiso calc R 1 H
H12H 0.4664 0.2742 0.7516 0.088 Uiso calc R 1 H
C210 0.8887(7) 1.0260(5) 0.5749(2) 0.0493(19) Uani d . 1 C
H210 0.9375 1.0914 0.5739 0.059 Uiso calc R 1 H
C211 0.8766(6) 0.6757(5) 0.44841(18) 0.0485(17) Uani d . 1 C
H21A 0.8417 0.6013 0.4574 0.058 Uiso calc R 1 H
H21B 0.9516 0.6562 0.4393 0.058 Uiso calc R 1 H
C212 0.8108(6) 0.7259(6) 0.4126(2) 0.064(2) Uani d . 1 C
H21C 0.7359 0.7469 0.4214 0.077 Uiso calc R 1 H
H21D 0.8467 0.7986 0.4025 0.077 Uiso calc R 1 H
C213 0.8049(6) 0.6339(6) 0.37929(19) 0.0510(17) Uani d . 1 C
C214 0.8875(6) 0.6227(6) 0.3504(2) 0.065(2) Uani d . 1 C
H214 0.9461 0.6778 0.3504 0.078 Uiso calc R 1 H
C215 0.8863(9) 0.5334(9) 0.3216(3) 0.089(3) Uani d . 1 C
H215 0.9433 0.5262 0.3024 0.106 Uiso calc R 1 H
C216 0.7974(9) 0.4545(9) 0.3221(3) 0.090(3) Uani d . 1 C
H216 0.7950 0.3933 0.3027 0.108 Uiso calc R 1 H
C217 0.7134(8) 0.4618(9) 0.3496(3) 0.095(3) Uani d . 1 C
H217 0.6549 0.4065 0.3494 0.114 Uiso calc R 1 H
C218 0.7173(7) 0.5536(8) 0.3778(2) 0.076(2) Uani d . 1 C
H218 0.6591 0.5617 0.3964 0.091 Uiso calc R 1 H
C219 1.0725(5) 0.7821(5) 0.50893(19) 0.0409(14) Uani d . 1 C
C220 1.1428(6) 0.8173(6) 0.5393(2) 0.063(2) Uani d . 1 C
H220 1.1457 0.8928 0.5517 0.075 Uiso calc R 1 H
C221 1.2106(6) 0.7158(6) 0.5482(2) 0.066(2) Uani d . 1 C
H221 1.2668 0.7123 0.5677 0.079 Uiso calc R 1 H
C222 1.1798(6) 0.6270(6) 0.5237(2) 0.062(2) Uani d . 1 C
H222 1.2111 0.5500 0.5235 0.074 Uiso calc R 1 H
C223 0.8760(6) 1.0358(5) 0.47367(18) 0.0407(16) Uani d . 1 C
C224 0.8413(5) 1.2244(5) 0.4377(2) 0.0484(16) Uani d . 1 C
H22A 0.7708 1.2482 0.4499 0.058 Uiso calc R 1 H
H22B 0.8266 1.1814 0.4125 0.058 Uiso calc R 1 H
C225 0.9147(7) 1.3328(6) 0.4303(3) 0.084(3) Uani d . 1 C
H22C 0.9624 1.3197 0.4068 0.101 Uiso calc R 1 H
H22D 0.8698 1.4044 0.4256 0.101 Uiso calc R 1 H
C226 0.9825(7) 1.3459(6) 0.4679(2) 0.070(2) Uani d . 1 C
H22E 0.9429 1.3934 0.4881 0.084 Uiso calc R 1 H
H22F 1.0532 1.3849 0.4619 0.084 Uiso calc R 1 H
C227 1.0012(6) 1.2171(5) 0.4832(2) 0.0510(18) Uani d . 1 C
H22G 1.0718 1.1852 0.4734 0.061 Uiso calc R 1 H
H22H 1.0003 1.2141 0.5127 0.061 Uiso calc R 1 H
N11 0.3319(4) 0.3692(4) 0.73213(15) 0.0476(13) Uani d . 1 N
N12 0.3603(4) 0.7566(4) 0.70693(14) 0.0420(12) Uani d . 1 N
N21 0.9066(4) 1.1498(4) 0.46591(14) 0.0391(11) Uani d . 1 N
N22 0.8842(4) 0.7580(4) 0.48290(14) 0.0387(12) Uani d . 1 N
O11 0.5199(4) 0.8240(4) 0.67821(15) 0.0588(13) Uani d . 1 O
O12 0.1431(4) 0.8458(4) 0.69241(14) 0.0610(13) Uani d . 1 O
O13 0.4511(5) 0.5252(4) 0.73539(18) 0.0660(16) Uani d . 1 O
O21 0.7307(4) 0.6782(4) 0.51179(14) 0.0596(13) Uani d . 1 O
O22 1.0955(4) 0.6646(3) 0.49873(14) 0.0591(12) Uani d . 1 O
O23 0.7911(5) 0.9915(4) 0.45902(18) 0.0637(16) Uani d . 1 O

loop_
_atom_site_aniso_label
_atom_site_aniso_U_11
_atom_site_aniso_U_22
_atom_site_aniso_U_33
_atom_site_aniso_U_12
_atom_site_aniso_U_13
_atom_site_aniso_U_23
C11 0.043(4) 0.031(3) 0.049(4) 0.000(3) -0.007(3) 0.009(3)
C13 0.047(4) 0.034(3) 0.042(4) -0.007(3) 0.000(3) 0.003(3)
C14 0.043(4) 0.032(3) 0.039(4) -0.008(3) -0.012(3) 0.008(3)
C15 0.044(4) 0.029(3) 0.046(4) 0.010(3) -0.015(3) -0.006(3)
C16 0.039(4) 0.043(3) 0.037(4) 0.002(3) -0.003(3) 0.001(3)
C17 0.060(4) 0.046(4) 0.050(4) 0.007(3) 0.003(4) 0.008(3)
C18 0.077(6) 0.068(5) 0.046(4) 0.028(4) 0.005(4) 0.003(4)
C19 0.095(8) 0.054(5) 0.053(6) 0.017(5) -0.005(5) -0.016(4)
C21 0.042(4) 0.029(3) 0.053(4) 0.003(3) -0.014(3) -0.001(3)
C23 0.043(4) 0.041(3) 0.040(4) -0.002(3) 0.000(3) 0.000(3)
C24 0.042(4) 0.028(3) 0.054(4) -0.004(3) -0.005(3) -0.002(3)
C25 0.041(4) 0.033(3) 0.030(3) 0.009(3) -0.004(3) 0.003(3)
C26 0.037(3) 0.029(3) 0.051(4) 0.004(3) -0.003(3) 0.002(3)
C27 0.046(4) 0.053(4) 0.058(5) -0.002(3) 0.003(4) 0.007(4)
C28 0.065(5) 0.073(5) 0.044(4) 0.013(4) 0.006(4) 0.001(4)
C29 0.076(7) 0.065(5) 0.040(5) 0.022(4) -0.011(5) -0.015(4)
C110 0.082(6) 0.036(4) 0.055(5) 0.006(4) -0.013(5) -0.003(4)
C111 0.066(5) 0.033(3) 0.048(4) 0.007(3) -0.020(4) -0.015(3)
C112 0.062(5) 0.045(4) 0.054(4) 0.016(3) -0.007(4) -0.005(3)
C113 0.048(4) 0.048(4) 0.043(4) 0.005(3) -0.008(3) -0.008(3)
C114 0.084(6) 0.065(5) 0.082(6) -0.017(4) 0.025(5) -0.018(4)
C115 0.127(9) 0.076(6) 0.059(6) -0.013(6) 0.041(6) -0.032(5)
C116 0.096(8) 0.101(7) 0.080(7) 0.021(6) -0.014(6) -0.057(6)
C117 0.071(7) 0.141(9) 0.127(10) -0.018(7) -0.004(7) -0.085(8)
C118 0.055(5) 0.134(8) 0.115(8) -0.015(6) 0.010(6) -0.080(7)
C119 0.042(4) 0.029(3) 0.053(4) 0.000(3) 0.006(3) -0.004(3)
C120 0.060(5) 0.046(4) 0.104(6) 0.007(4) -0.028(5) -0.018(4)
C121 0.068(5) 0.054(4) 0.084(6) 0.016(4) -0.032(4) -0.001(4)
C122 0.054(4) 0.052(4) 0.074(5) 0.015(4) -0.009(4) 0.005(4)
C123 0.046(4) 0.035(3) 0.052(4) 0.001(3) -0.007(4) 0.004(3)
C124 0.066(5) 0.038(3) 0.089(6) -0.007(3) 0.002(4) 0.021(4)
C125 0.086(6) 0.038(4) 0.128(8) -0.020(4) -0.014(6) 0.033(4)
C126 0.160(9) 0.051(4) 0.077(6) -0.020(5) -0.024(6) 0.030(4)
C127 0.096(6) 0.058(4) 0.065(5) 0.010(4) -0.009(5) 0.009(4)
C210 0.060(5) 0.040(4) 0.048(5) -0.001(4) -0.008(4) -0.007(4)
C211 0.064(4) 0.035(3) 0.047(4) 0.015(3) -0.006(3) -0.008(3)
C212 0.082(6) 0.060(4) 0.049(4) 0.005(4) -0.007(4) -0.015(4)
C213 0.062(5) 0.052(4) 0.039(4) 0.007(4) -0.005(3) -0.005(3)
C214 0.079(5) 0.060(4) 0.057(5) -0.010(4) 0.011(4) -0.004(4)
C215 0.102(9) 0.090(6) 0.074(7) 0.009(6) 0.026(6) -0.006(6)
C216 0.129(9) 0.093(6) 0.049(5) -0.020(7) -0.017(6) -0.023(5)
C217 0.066(6) 0.112(7) 0.106(8) -0.026(6) -0.003(6) -0.053(7)
C218 0.054(5) 0.101(6) 0.072(6) 0.002(5) 0.004(4) -0.025(5)
C219 0.035(3) 0.038(3) 0.050(4) -0.005(3) 0.005(3) 0.003(3)
C220 0.065(5) 0.047(4) 0.075(5) 0.015(4) -0.022(4) -0.011(4)
C221 0.049(4) 0.063(5) 0.087(6) 0.007(4) -0.016(4) 0.006(4)
C222 0.040(4) 0.050(4) 0.095(6) 0.008(3) -0.005(4) 0.022(4)
C223 0.052(4) 0.033(3) 0.037(4) -0.008(3) -0.002(3) 0.000(3)
C224 0.056(4) 0.038(3) 0.051(4) 0.013(3) -0.012(3) 0.009(3)
C225 0.127(8) 0.036(4) 0.089(6) -0.007(4) -0.032(6) 0.010(4)
C226 0.090(5) 0.051(4) 0.069(5) -0.018(4) -0.019(5) 0.007(4)
C227 0.058(4) 0.038(3) 0.057(4) -0.013(3) -0.016(4) 0.003(3)
N11 0.060(4) 0.033(3) 0.050(3) -0.002(3) -0.009(3) 0.013(3)
N12 0.049(3) 0.033(3) 0.044(3) -0.001(2) -0.004(3) -0.009(2)
N21 0.043(3) 0.034(3) 0.040(3) 0.000(2) -0.004(3) 0.000(2)
N22 0.041(3) 0.031(3) 0.044(3) 0.003(2) -0.011(3) -0.007(2)
O11 0.051(3) 0.046(3) 0.079(3) -0.017(2) -0.003(2) -0.004(2)
O12 0.065(3) 0.044(2) 0.075(3) 0.006(2) -0.012(3) -0.005(2)
O13 0.069(4) 0.046(3) 0.083(4) -0.010(3) -0.031(4) 0.015(3)
O21 0.053(3) 0.046(2) 0.080(3) -0.019(2) -0.014(3) 0.003(2)
O22 0.052(3) 0.040(2) 0.084(3) 0.008(2) -0.010(3) 0.001(2)
O23 0.065(4) 0.042(2) 0.084(4) -0.011(2) -0.038(3) 0.010(2)

loop_
_atom_type_symbol
_atom_type_description
_atom_type_scat_dispersion_real
_atom_type_scat_dispersion_imag
_atom_type_scat_source
C C 0.0033 0.0016 'International Tables Vol C Tables 4.2.6.8 and 6.1.1.4'
H H 0.0000 0.0000 'International Tables Vol C Tables 4.2.6.8 and 6.1.1.4'
N N 0.0061 0.0033 'International Tables Vol C Tables 4.2.6.8 and 6.1.1.4'
O O 0.0106 0.0060 'International Tables Vol C Tables 4.2.6.8 and 6.1.1.4'

loop_
_geom_angle_atom_site_label_1
_geom_angle_atom_site_label_2
_geom_angle_atom_site_label_3
_geom_angle
O11 C11 N12 122.7(6)
O11 C11 C16 120.9(6)
N12 C11 C16 116.4(5)
N12 C13 C119 109.9(4)
N12 C13 C14 112.3(5)
C119 C13 C14 109.6(5)
N12 C13 H13 108.3
C119 C13 H13 108.3
C14 C13 H13 108.3
C15 C14 C123 108.4(5)
C15 C14 C13 109.8(4)
C123 C14 C13 109.9(5)
C15 C14 H14 109.6
C123 C14 H14 109.6
C13 C14 H14 109.6
C16 C15 C110 119.0(7)
C16 C15 C14 119.1(5)
C110 C15 C14 121.8(6)
C15 C16 C17 120.5(6)
C15 C16 C11 121.8(5)
C17 C16 C11 117.7(5)
C18 C17 C16 120.0(6)
C18 C17 H17 120.0
C16 C17 H17 120.0
C19 C18 C17 119.6(7)
C19 C18 H18 120.2
C17 C18 H18 120.2
C110 C19 C18 120.9(8)
C110 C19 H19 119.6
C18 C19 H19 119.6
O21 C21 N22 122.5(6)
O21 C21 C26 119.9(6)
N22 C21 C26 117.6(5)
N22 C23 C219 109.6(5)
N22 C23 C24 111.7(5)
C219 C23 C24 111.0(5)
N22 C23 H23 108.1
C219 C23 H23 108.1
C24 C23 H23 108.1
C25 C24 C23 110.8(5)
C25 C24 C223 109.5(5)
C23 C24 C223 110.3(5)
C25 C24 H24 108.8
C23 C24 H24 108.8
C223 C24 H24 108.8
C210 C25 C26 119.4(6)
C210 C25 C24 122.9(6)
C26 C25 C24 117.7(5)
C27 C26 C25 119.0(6)
C27 C26 C21 119.6(5)
C25 C26 C21 121.3(5)
C28 C27 C26 121.4(6)
C28 C27 H27 119.3
C26 C27 H27 119.3
C29 C28 C27 119.5(7)
C29 C28 H28 120.2
C27 C28 H28 120.2
C28 C29 C210 120.7(7)
C28 C29 H29 119.6
C210 C29 H29 119.6
C19 C110 C15 119.9(8)
C19 C110 H110 120.0
C15 C110 H110 120.0
N12 C111 C112 111.1(4)
N12 C111 H11A 109.4
C112 C111 H11A 109.4
N12 C111 H11B 109.4
C112 C111 H11B 109.4
H11A C111 H11B 108.0
C113 C112 C111 111.0(5)
C113 C112 H11C 109.4
C111 C112 H11C 109.4
C113 C112 H11D 109.4
C111 C112 H11D 109.4
H11C C112 H11D 108.0
C118 C113 C114 115.6(7)
C118 C113 C112 122.1(7)
C114 C113 C112 122.3(6)
C113 C114 C115 124.2(8)
C113 C114 H114 117.9
C115 C114 H114 117.9
C116 C115 C114 119.1(9)
C116 C115 H115 120.5
C114 C115 H115 120.5
C115 C116 C117 119.6(8)
C115 C116 H116 120.2
C117 C116 H116 120.2
C116 C117 C118 119.6(9)
C116 C117 H117 120.2
C118 C117 H117 120.2
C113 C118 C117 121.8(9)
C113 C118 H118 119.1
C117 C118 H118 119.1
C120 C119 O12 108.5(6)
C120 C119 C13 136.5(5)
O12 C119 C13 115.0(5)
C119 C120 C121 108.0(6)
C119 C120 H120 126.0
C121 C120 H120 126.0
C122 C121 C120 106.9(6)
C122 C121 H121 126.5
C120 C121 H121 126.5
C121 C122 O12 110.1(6)
C121 C122 H122 124.9
O12 C122 H122 124.9
O13 C123 N11 122.5(7)
O13 C123 C14 120.7(6)
N11 C123 C14 116.8(6)
N11 C124 C125 102.9(6)
N11 C124 H12A 111.2
C125 C124 H12A 111.2
N11 C124 H12B 111.2
C125 C124 H12B 111.2
H12A C124 H12B 109.1
C126 C125 C124 104.2(6)
C126 C125 H12C 110.9
C124 C125 H12C 110.9
C126 C125 H12D 110.9
C124 C125 H12D 110.9
H12C C125 H12D 108.9
C125 C126 C127 107.0(6)
C125 C126 H12E 110.3
C127 C126 H12E 110.3
C125 C126 H12F 110.3
C127 C126 H12F 110.3
H12E C126 H12F 108.6
N11 C127 C126 101.1(6)
N11 C127 H12G 111.5
C126 C127 H12G 111.5
N11 C127 H12H 111.5
C126 C127 H12H 111.5
H12G C127 H12H 109.4
C25 C210 C29 119.8(7)
C25 C210 H210 120.1
C29 C210 H210 120.1
N22 C211 C212 113.9(5)
N22 C211 H21A 108.8
C212 C211 H21A 108.8
N22 C211 H21B 108.8
C212 C211 H21B 108.8
H21A C211 H21B 107.7
C213 C212 C211 109.9(5)
C213 C212 H21C 109.7
C211 C212 H21C 109.7
C213 C212 H21D 109.7
C211 C212 H21D 109.7
H21C C212 H21D 108.2
C218 C213 C214 117.7(6)
C218 C213 C212 120.1(7)
C214 C213 C212 122.1(7)
C215 C214 C213 122.3(8)
C215 C214 H214 118.9
C213 C214 H214 118.9
C214 C215 C216 117.2(9)
C214 C215 H215 121.4
C216 C215 H215 121.4
C217 C216 C215 123.1(8)
C217 C216 H216 118.5
C215 C216 H216 118.5
C216 C217 C218 117.8(8)
C216 C217 H217 121.1
C218 C217 H217 121.1
C213 C218 C217 121.9(8)
C213 C218 H218 119.1
C217 C218 H218 119.1
C220 C219 O22 109.1(5)
C220 C219 C23 135.4(5)
O22 C219 C23 115.5(5)
C219 C220 C221 106.1(6)
C219 C220 H220 127.0
C221 C220 H220 127.0
C222 C221 C220 107.8(6)
C222 C221 H221 126.1
C220 C221 H221 126.1
C221 C222 O22 110.1(6)
C221 C222 H222 125.0
O22 C222 H222 125.0
O23 C223 N21 122.0(6)
O23 C223 C24 120.2(6)
N21 C223 C24 117.8(6)
N21 C224 C225 103.9(5)
N21 C224 H22A 111.0
C225 C224 H22A 111.0
N21 C224 H22B 111.0
C225 C224 H22B 111.0
H22A C224 H22B 109.0
C226 C225 C224 105.2(6)
C226 C225 H22C 110.7
C224 C225 H22C 110.7
C226 C225 H22D 110.7
C224 C225 H22D 110.7
H22C C225 H22D 108.8
C225 C226 C227 105.2(6)
C225 C226 H22E 110.7
C227 C226 H22E 110.7
C225 C226 H22F 110.7
C227 C226 H22F 110.7
H22E C226 H22F 108.8
N21 C227 C226 103.5(5)
N21 C227 H22G 111.1
C226 C227 H22G 111.1
N21 C227 H22H 111.1
C226 C227 H22H 111.1
H22G C227 H22H 109.0
C123 N11 C127 119.8(6)
C123 N11 C124 127.4(6)
C127 N11 C124 112.7(5)
C11 N12 C13 123.7(5)
C11 N12 C111 118.5(5)
C13 N12 C111 117.8(5)
C223 N21 C224 120.4(5)
C223 N21 C227 128.0(5)
C224 N21 C227 111.6(4)
C21 N22 C211 119.2(5)
C21 N22 C23 122.2(5)
C211 N22 C23 118.5(5)
C119 O12 C122 106.4(5)
C222 O22 C219 106.9(5)

loop_
_geom_bond_atom_site_label_1
_geom_bond_atom_site_label_2
_geom_bond_distance
C11 O11 1.231(7)
C11 N12 1.340(7)
C11 C16 1.498(8)
C13 N12 1.466(7)
C13 C119 1.521(8)
C13 C14 1.544(7)
C13 H13 0.9800
C14 C15 1.513(8)
C14 C123 1.538(9)
C14 H14 0.9800
C15 C16 1.367(8)
C15 C110 1.406(9)
C16 C17 1.389(8)
C17 C18 1.376(9)
C17 H17 0.9300
C18 C19 1.373(11)
C18 H18 0.9300
C19 C110 1.363(12)
C19 H19 0.9300
C21 O21 1.232(7)
C21 N22 1.332(7)
C21 C26 1.490(8)
C23 N22 1.469(7)
C23 C219 1.497(8)
C23 C24 1.534(8)
C23 H23 0.9800
C24 C25 1.496(8)
C24 C223 1.543(8)
C24 H24 0.9800
C25 C210 1.386(9)
C25 C26 1.404(7)
C26 C27 1.384(8)
C27 C28 1.372(9)
C27 H27 0.9300
C28 C29 1.368(10)
C28 H28 0.9300
C29 C210 1.392(11)
C29 H29 0.9300
C110 H110 0.9300
C111 N12 1.468(6)
C111 C112 1.530(8)
C111 H11A 0.9700
C111 H11B 0.9700
C112 C113 1.516(8)
C112 H11C 0.9700
C112 H11D 0.9700
C113 C118 1.349(10)
C113 C114 1.351(9)
C114 C115 1.375(10)
C114 H114 0.9300
C115 C116 1.324(13)
C115 H115 0.9300
C116 C117 1.367(12)
C116 H116 0.9300
C117 C118 1.392(11)
C117 H117 0.9300
C118 H118 0.9300
C119 C120 1.318(8)
C119 O12 1.373(6)
C120 C121 1.419(9)
C120 H120 0.9300
C121 C122 1.296(9)
C121 H121 0.9300
C122 O12 1.379(8)
C122 H122 0.9300
C123 O13 1.223(8)
C123 N11 1.333(7)
C124 N11 1.476(8)
C124 C125 1.517(8)
C124 H12A 0.9700
C124 H12B 0.9700
C125 C126 1.450(10)
C125 H12C 0.9700
C125 H12D 0.9700
C126 C127 1.531(10)
C126 H12E 0.9700
C126 H12F 0.9700
C127 N11 1.458(8)
C127 H12G 0.9700
C127 H12H 0.9700
C210 H210 0.9300
C211 N22 1.455(7)
C211 C212 1.519(8)
C211 H21A 0.9700
C211 H21B 0.9700
C212 C213 1.495(8)
C212 H21C 0.9700
C212 H21D 0.9700
C213 C218 1.374(10)
C213 C214 1.375(9)
C214 C215 1.367(10)
C214 H214 0.9300
C215 C216 1.377(13)
C215 H215 0.9300
C216 C217 1.351(11)
C216 H216 0.9300
C217 C218 1.376(10)
C217 H217 0.9300
C218 H218 0.9300
C219 C220 1.361(8)
C219 O22 1.370(6)
C220 C221 1.416(9)
C220 H220 0.9300
C221 C222 1.321(9)
C221 H221 0.9300
C222 O22 1.365(8)
C222 H222 0.9300
C223 O23 1.226(8)
C223 N21 1.337(7)
C224 N21 1.465(7)
C224 C225 1.506(9)
C224 H22A 0.9700
C224 H22B 0.9700
C225 C226 1.482(10)
C225 H22C 0.9700
C225 H22D 0.9700
C226 C227 1.527(8)
C226 H22E 0.9700
C226 H22F 0.9700
C227 N21 1.468(8)
C227 H22G 0.9700
C227 H22H 0.9700

loop_
_geom_hbond_atom_site_label_D
_geom_hbond_atom_site_label_H
_geom_hbond_atom_site_label_A
_geom_hbond_site_symmetry_A
_geom_hbond_distance_DH
_geom_hbond_distance_HA
_geom_hbond_distance_DA
_geom_hbond_angle_DHA
C122 H122 O11 4_475 0.93 2.49 3.342(8) 153
C222 H222 O21 4_565 0.93 2.57 3.454(8) 160
C121 H121 Cg2 1_455 0.93 2.89 3.681(6) 147
C221 H221 Cg1 1_655 0.93 2.92 3.756(5) 149

loop_
_geom_torsion_atom_site_label_1
_geom_torsion_atom_site_label_2
_geom_torsion_atom_site_label_3
_geom_torsion_atom_site_label_4
_geom_torsion
_geom_torsion_publ_flag
O11 C11 N12 C13 178.2(5) ?
O11 C11 N12 C111 -4.0(8) ?
C16 C11 N12 C13 -0.1(8) ?
C16 C11 N12 C111 177.7(5) ?
O11 C11 C16 C15 166.1(6) ?
O11 C11 C16 C17 -13.1(8) ?
N12 C11 C16 C15 -15.6(8) ?
N12 C11 C16 C17 165.2(5) ?
C14 C13 N12 C11 31.5(8) yes
C14 C13 N12 C111 -146.3(5) ?
C119 C13 N12 C11 -90.7(6) ?
C119 C13 N12 C111 91.5(6) ?
N12 C13 C14 C15 -46.2(6) yes
N12 C13 C14 C123 72.9(6) ?
C119 C13 C14 C15 76.2(6) ?
C119 C13 C14 C123 -164.7(5) ?
C13 C14 C15 C16 33.9(7) yes
C13 C14 C15 C110 -149.2(6) ?
C123 C14 C15 C16 -86.1(6) ?
C123 C14 C15 C110 90.7(7) ?
C14 C15 C16 C11 -3.5(8) ?
C14 C15 C16 C17 175.7(5) ?
C110 C15 C16 C11 179.6(5) ?
C110 C15 C16 C17 -1.2(9) ?
C11 C16 C17 C18 178.9(5) ?
C15 C16 C17 C18 -0.3(9) ?
C16 C17 C18 C19 2.3(10) ?
C17 C18 C19 C110 -2.7(12) ?
C19 C110 C15 C14 -176.0(7) ?
C19 C110 C15 C16 0.9(11) ?
C15 C110 C19 C18 1.1(13) ?
C112 C111 N12 C11 -88.6(7) ?
C112 C111 N12 C13 89.4(7) ?
N12 C111 C112 C113 -178.5(6) ?
C111 C112 C113 C114 87.4(8) ?
C111 C112 C113 C118 -90.4(9) ?
C112 C113 C114 C115 -178.2(8) ?
C118 C113 C114 C115 -0.3(13) ?
C112 C113 C118 C117 178.1(8) ?
C114 C113 C118 C117 0.2(14) ?
C113 C114 C115 C116 -0.9(16) ?
C114 C115 C116 C117 2.1(18) ?
C115 C116 C117 C118 -2.3(18) ?
C116 C117 C118 C113 1.1(17) ?
C13 C119 O12 C122 179.8(5) ?
C120 C119 O12 C122 -0.5(7) ?
O12 C119 C13 N12 -49.2(7) ?
O12 C119 C13 C14 -173.0(5) ?
C120 C119 C13 N12 131.3(8) ?
C120 C119 C13 C14 7.5(10) ?
O12 C119 C120 C121 0.6(8) ?
C13 C119 C120 C121 -179.9(7) ?
C119 C120 C121 C122 -0.5(9) ?
C120 C121 C122 O12 0.2(9) ?
C121 C122 O12 C119 0.2(8) ?
O13 C123 N11 C124 -176.9(7) ?
O13 C123 N11 C127 1.0(11) ?
C14 C123 N11 C124 4.3(10) ?
C14 C123 N11 C127 -177.9(6) ?
O13 C123 C14 C13 -51.9(9) ?
O13 C123 C14 C15 68.1(8) ?
N11 C123 C14 C13 127.0(6) ?
N11 C123 C14 C15 -113.0(6) ?
C125 C124 N11 C123 167.2(7) ?
C125 C124 N11 C127 -10.8(8) ?
N11 C124 C125 C126 28.3(9) ?
C124 C125 C126 C127 -36.0(10) yes
C125 C126 C127 N11 28.4(9) yes
C126 C127 N11 C123 171.9(6) ?
C126 C127 N11 C124 -10.0(8) ?
O21 C21 N22 C23 -173.8(5) ?
O21 C21 N22 C211 4.2(8) ?
C26 C21 N22 C23 5.2(8) ?
C26 C21 N22 C211 -176.8(5) ?
O21 C21 C26 C25 -167.7(5) ?
O21 C21 C26 C27 11.3(8) ?
N22 C21 C26 C25 13.3(8) ?
N22 C21 C26 C27 -167.7(5) ?
C24 C23 N22 C21 -36.8(7) yes
C24 C23 N22 C211 145.2(5) ?
C219 C23 N22 C21 86.7(6) ?
C219 C23 N22 C211 -91.4(6) ?
N22 C23 C24 C25 49.4(7) yes
N22 C23 C24 C223 -72.0(6) ?
C219 C23 C24 C25 -73.3(6) ?
C219 C23 C24 C223 165.4(5) ?
C23 C24 C25 C26 -34.0(7) yes
C23 C24 C25 C210 148.9(6) ?
C223 C24 C25 C26 87.9(6) ?
C223 C24 C25 C210 -89.2(7) ?
C24 C25 C26 C21 3.1(8) ?
C24 C25 C26 C27 -175.9(5) ?
C210 C25 C26 C21 -179.7(5) ?
C210 C25 C26 C27 1.3(9) ?
C21 C26 C27 C28 -178.6(6) ?
C25 C26 C27 C28 0.5(9) ?
C26 C27 C28 C29 -0.9(10) ?
C27 C28 C29 C210 -0.4(11) ?
C29 C210 C25 C24 174.5(6) ?
C29 C210 C25 C26 -2.6(10) ?
C25 C210 C29 C28 2.2(11) ?
C212 C211 N22 C21 90.1(7) ?
C212 C211 N22 C23 -91.8(7) ?
N22 C211 C212 C213 -178.4(6) ?
C211 C212 C213 C214 -86.2(8) ?
C211 C212 C213 C218 91.2(8) ?
C212 C213 C214 C215 175.3(7) ?
C218 C213 C214 C215 -2.1(12) ?
C212 C213 C218 C217 -174.8(8) ?
C214 C213 C218 C217 2.6(13) ?
C213 C214 C215 C216 0.9(14) ?
C214 C215 C216 C217 -0.3(17) ?
C215 C216 C217 C218 0.8(17) ?
C216 C217 C218 C213 -2.0(16) ?
C23 C219 O22 C222 -179.2(5) ?
C220 C219 O22 C222 1.0(7) ?
O22 C219 C23 N22 46.1(7) ?
O22 C219 C23 C24 169.9(5) ?
C220 C219 C23 N22 -134.1(7) ?
C220 C219 C23 C24 -10.3(10) ?
O22 C219 C220 C221 -0.7(7) ?
C23 C219 C220 C221 179.6(6) ?
C219 C220 C221 C222 0.1(8) ?
C220 C221 C222 O22 0.5(9) ?
C221 C222 O22 C219 -0.9(8) ?
O23 C223 N21 C224 -2.9(10) ?
O23 C223 N21 C227 175.7(7) ?
C24 C223 N21 C224 -179.4(5) ?
C24 C223 N21 C227 -0.8(9) ?
O23 C223 C24 C23 54.3(8) ?
O23 C223 C24 C25 -67.8(8) ?
N21 C223 C24 C23 -129.1(6) ?
N21 C223 C24 C25 108.8(6) ?
C225 C224 N21 C223 -168.1(6) ?
C225 C224 N21 C227 13.1(7) ?
N21 C224 C225 C226 -28.4(8) yes
C224 C225 C226 C227 33.2(8) yes
C225 C226 C227 N21 -24.6(8) ?
C226 C227 N21 C223 -171.8(6) ?
C226 C227 N21 C224 6.9(7) ?
